data_1522100
loop_
_publ_author_name
'Vasylechko, L.O.'
'Kodama, N.'
'Matkovskii, A.'
'Zhydachevskii, Ya.'

_publ_section_title
;
 Crystal structure and optical spectroscopy of Ca Gd Al O4 : Er single
 crystal
;
_journal_name_full 'Journal of Alloys Compd.'
_journal_page_first 475
_journal_page_last 478
_journal_volume 300
_journal_year 2000
_chemical_formula_sum 'Al Ca Er0.1 Gd0.9 O4'
_chemical_name_systematic '(Ca Gd0.9 Er0.1) (Al O4)'
_space_group_IT_number 139
_symmetry_space_group_name_Hall '-I 4 2'
_symmetry_space_group_name_H-M 'I 4/m m m'
_cell_angle_alpha 90
_cell_angle_beta 90
_cell_angle_gamma 90
_cell_formula_units_Z 2
_cell_length_a 3.65855
_cell_length_b 3.65855
_cell_length_c 11.9787
_cell_volume 160.335
_citation_journal_id_ASTM JALCEU
_cod_data_source_file Vasylechko_JALCEU_2000_1313.cif
_cod_data_source_block Al1Ca1Er0.1Gd0.9O4
_cod_original_cell_volume 160.3347
_cod_original_formula_sum 'Al1 Ca1 Er0.1 Gd0.9 O4'
_cod_database_code 1522100

loop_
_symmetry_equiv_pos_as_xyz
x,y,z
-y,x,z
-x,-y,z
y,-x,z
x,-y,-z
y,x,-z
-x,y,-z
-y,-x,-z
-x,-y,-z
y,-x,-z
x,y,-z
-y,x,-z
-x,y,z
-y,-x,z
x,-y,z
y,x,z
x+1/2,y+1/2,z+1/2
-y+1/2,x+1/2,z+1/2
-x+1/2,-y+1/2,z+1/2
y+1/2,-x+1/2,z+1/2
x+1/2,-y+1/2,-z+1/2
y+1/2,x+1/2,-z+1/2
-x+1/2,y+1/2,-z+1/2
-y+1/2,-x+1/2,-z+1/2
-x+1/2,-y+1/2,-z+1/2
y+1/2,-x+1/2,-z+1/2
x+1/2,y+1/2,-z+1/2
-y+1/2,x+1/2,-z+1/2
-x+1/2,y+1/2,z+1/2
-y+1/2,-x+1/2,z+1/2
x+1/2,-y+1/2,z+1/2
y+1/2,x+1/2,z+1/2

loop_
_atom_site_label
_atom_site_type_symbol
_atom_site_fract_x
_atom_site_fract_y
_atom_site_fract_z
_atom_site_occupancy
_atom_site_U_iso_or_equiv
Gd1 Gd+3 0 0 0.3591 0.45 0.0
Ca1 Ca+2 0 0 0.3591 0.5 0.0
Al1 Al+3 0 0 0 1 0.0
O2 O-2 0 0 0.1693 1 0.0
O1 O-2 0 0.5 0 1 0.0
Er1 Er+3 0 0 0.3591 0.05 0.0
